data_1566192
loop_
_publ_author_name
'Ende, Martin'
'Gatta, G. Diego'
'Lotti, Paolo'
'Grandtner, Alexander'
'Miletich, Ronald'

_publ_section_title
;
 Cs(Be2Li)Al2Si6O18, a cesium-stuffed host-guest structure, and its
 structure-property variations with temperature and pressure
;
_journal_name_full 'Journal of Solid State Chemistry'
_journal_page_first 121841
_journal_paper_doi 10.1016/j.jssc.2020.121841
_journal_volume 293
_journal_year 2021
_chemical_formula_moiety 'Al18 Be18 Cs6.57 Li9 Na1.22 O162 Si54'
_chemical_formula_sum 'Al18 Be18 Cs6.57 Li9 Na1.22 O162 Si54'
_chemical_formula_weight 5720.67
_chemical_name_common 'raspberry beryl'
_chemical_name_mineral pezzottaite
_chemical_name_systematic pezzottaite
_space_group_crystal_system trigonal
_space_group_IT_number 167
_space_group_name_Hall '-R 3 2"c'
_space_group_name_H-M_alt 'R -3 c :H'
_atom_sites_solution_hydrogens .
_cell_angle_alpha 90
_cell_angle_beta 90
_cell_angle_gamma 120
_cell_formula_units_Z 2
_cell_length_a 15.943(9)
_cell_length_b 15.943(9)
_cell_length_c 27.81(3)
_cell_measurement_reflns_used 111063
_cell_measurement_temperature 173(1)
_cell_measurement_theta_max 51
_cell_measurement_theta_min 2
_cell_volume 6122(8)
_computing_structure_refinement 'SHELXL-2018/3 (Sheldrick, 2018)'
_diffrn_ambient_temperature 173(1)
_diffrn_measured_fraction_theta_full 0.995
_diffrn_measured_fraction_theta_max 0.997
_diffrn_measurement_device_type StoeStadiVari
_diffrn_measurement_method 'profile data from \q/2\q scans'
_diffrn_radiation_type MoK\a
_diffrn_radiation_wavelength 0.71073
_diffrn_reflns_av_R_equivalents 0.0484
_diffrn_reflns_av_unetI/netI 0.0180
_diffrn_reflns_Laue_measured_fraction_full 0.995
_diffrn_reflns_Laue_measured_fraction_max 0.997
_diffrn_reflns_limit_h_max 34
_diffrn_reflns_limit_h_min -33
_diffrn_reflns_limit_k_max 34
_diffrn_reflns_limit_k_min -24
_diffrn_reflns_limit_l_max 60
_diffrn_reflns_limit_l_min -55
_diffrn_reflns_number 111063
_diffrn_reflns_point_group_measured_fraction_full 0.995
_diffrn_reflns_point_group_measured_fraction_max 0.997
_diffrn_reflns_theta_full 25.242
_diffrn_reflns_theta_max 50.578
_diffrn_reflns_theta_min 2.079
_diffrn_standards_decay_% 0
_diffrn_standards_interval_count 0
_diffrn_standards_interval_time 0
_diffrn_standards_number 0
_exptl_absorpt_coefficient_mu 2.804
_exptl_absorpt_correction_T_max 0.620
_exptl_absorpt_correction_T_min 0.481
_exptl_absorpt_correction_type numerical
_exptl_absorpt_process_details '(Stoe & Cie GmbH 2016)'
_exptl_crystal_colour orange
_exptl_crystal_density_diffrn 3.083
_exptl_crystal_description 'fragment, plate'
_exptl_crystal_F_000 5519.8
_exptl_crystal_size_max 0.140
_exptl_crystal_size_mid 0.100
_exptl_crystal_size_min 0.040
_refine_diff_density_max 1.416
_refine_diff_density_min -0.633
_refine_diff_density_rms 0.131
_refine_ls_extinction_coef 0.000065(10)
_refine_ls_extinction_expression Fc^*^=kFc[1+0.001xFc^2^\l^3^/sin(2\q)]^-1/4^
_refine_ls_extinction_method 'SHELXL-2018/3 (Sheldrick 2018)'
_refine_ls_goodness_of_fit_ref 1.046
_refine_ls_hydrogen_treatment undef
_refine_ls_matrix_type full
_refine_ls_number_parameters 173
_refine_ls_number_reflns 7312
_refine_ls_number_restraints 0
_refine_ls_restrained_S_all 1.046
_refine_ls_R_factor_all 0.0429
_refine_ls_R_factor_gt 0.0273
_refine_ls_shift/su_max 0.002
_refine_ls_shift/su_mean 0.000
_refine_ls_structure_factor_coef Fsqd
_refine_ls_weighting_details 'w=1/[\s^2^(Fo^2^)+(0.0255P)^2^+9.1406P] where P=(Fo^2^+2Fc^2^)/3'
_refine_ls_weighting_scheme calc
_refine_ls_wR_factor_gt 0.0613
_refine_ls_wR_factor_ref 0.0668
_reflns_Friedel_coverage 0.000
_reflns_Friedel_fraction_full .
_reflns_Friedel_fraction_max .
_reflns_number_gt 5732
_reflns_number_total 7312
_reflns_threshold_expression 'I > 2\s(I)'
_cod_data_source_file JSSC-2021-293-121841.cif
_cod_data_source_block Pezzo_173K
_cod_original_cell_volume 6121(9)
_cod_original_sg_symbol_H-M 'R -3 c'
_cod_database_code 1566192
_shelx_space_group_comment
;
The symmetry employed for this shelxl refinement is uniquely defined
by the following loop, which should always be used as a source of
symmetry information in preference to the above space-group names.
They are only intended as comments.
;

loop_
_space_group_symop_operation_xyz
'x, y, z'
'-y, x-y, z'
'-x+y, -x, z'
'y, x, -z+1/2'
'x-y, -y, -z+1/2'
'-x, -x+y, -z+1/2'
'x+2/3, y+1/3, z+1/3'
'-y+2/3, x-y+1/3, z+1/3'
'-x+y+2/3, -x+1/3, z+1/3'
'y+2/3, x+1/3, -z+5/6'
'x-y+2/3, -y+1/3, -z+5/6'
'-x+2/3, -x+y+1/3, -z+5/6'
'x+1/3, y+2/3, z+2/3'
'-y+1/3, x-y+2/3, z+2/3'
'-x+y+1/3, -x+2/3, z+2/3'
'y+1/3, x+2/3, -z+7/6'
'x-y+1/3, -y+2/3, -z+7/6'
'-x+1/3, -x+y+2/3, -z+7/6'
'-x, -y, -z'
'y, -x+y, -z'
'x-y, x, -z'
'-y, -x, z-1/2'
'-x+y, y, z-1/2'
'x, x-y, z-1/2'
'-x+2/3, -y+1/3, -z+1/3'
'y+2/3, -x+y+1/3, -z+1/3'
'x-y+2/3, x+1/3, -z+1/3'
'-y+2/3, -x+1/3, z-1/6'
'-x+y+2/3, y+1/3, z-1/6'
'x+2/3, x-y+1/3, z-1/6'
'-x+1/3, -y+2/3, -z+2/3'
'y+1/3, -x+y+2/3, -z+2/3'
'x-y+1/3, x+2/3, -z+2/3'
'-y+1/3, -x+2/3, z+1/6'
'-x+y+1/3, y+2/3, z+1/6'
'x+1/3, x-y+2/3, z+1/6'

loop_
_atom_site_label
_atom_site_type_symbol
_atom_site_fract_x
_atom_site_fract_y
_atom_site_fract_z
_atom_site_U_iso_or_equiv
_atom_site_adp_type
_atom_site_occupancy
_atom_site_site_symmetry_order
_atom_site_calc_flag
_atom_site_refinement_flags_posn
_atom_site_refinement_flags_adp
_atom_site_refinement_flags_occupancy
_atom_site_disorder_assembly
_atom_site_disorder_group
Cs1 Cs -0.00046(6) -0.00005(10) 0.08183(2) 0.01386(7) Uani 0.2339(3) 1 d . . P A -1
Cs2 Cs -0.0022(5) -0.0063(3) 0.2487(2) 0.0171(2) Uani 0.1312(3) 1 d . . P A -1
Na1 Na 0.000000 0.000000 0.000000 0.0013(5) Uiso 0.235(5) 6 d S . P A .
Na2A Na 0.000000 0.000000 0.1592(8) 0.0060(18) Uiso 0.053(6) 3 d S . P A 1
Na2B Na 0.000000 0.000000 0.1700(13) 0.0060(18) Uiso 0.033(6) 3 d S . P A 2
Si1 Si 0.04437(2) 0.21948(2) -0.00119(2) 0.00262(3) Uani 1 1 d . . . . .
Si2 Si 0.21992(2) 0.05069(2) 0.16516(2) 0.00231(3) Uani 1 1 d . . . . .
Si3 Si 0.05021(2) -0.16994(2) 0.16628(2) 0.00244(3) Uani 1 1 d . . . . .
Al1 Al 0.666667 0.00072(2) 0.083333 0.00270(4) Uani 1 2 d S T P . .
Al2 Al -0.00664(2) 0.333333 0.083333 0.00290(4) Uani 1 2 d S T P . .
O1 O 0.27542(3) 0.06393(3) 0.21545(2) 0.00459(6) Uani 1 1 d . . . . .
O2 O 0.07074(3) 0.28073(3) -0.05107(2) 0.00442(6) Uani 1 1 d . . . . .
O3A O 0.05925(7) -0.23115(10) 0.12401(4) 0.00479(13) Uani 0.914(7) 1 d . . P A 1
O5A O 0.04887(7) 0.28258(4) 0.04396(3) 0.00503(12) Uani 0.928(6) 1 d . . P A 1
O3B O 0.0720(7) -0.2116(9) 0.1174(4) 0.00479(13) Uani 0.086(7) 1 d . . P A 2
O5B O 0.0692(9) 0.2823(6) 0.0497(4) 0.00503(12) Uani 0.072(6) 1 d . . P A 2
O4 O 0.29052(4) 0.07604(4) 0.11932(2) 0.00459(6) Uani 1 1 d . . . . .
O6 O 0.06878(3) -0.20245(4) 0.21821(2) 0.00506(6) Uani 1 1 d . . . . .
O7 O -0.05939(3) 0.11954(4) -0.00588(2) 0.00616(7) Uani 1 1 d . . . . .
O8 O -0.05288(3) -0.17279(4) 0.16565(2) 0.00616(6) Uani 1 1 d . . . . .
O9 O 0.12745(4) -0.05588(3) 0.15921(2) 0.00654(7) Uani 1 1 d . . . . .
Be1 Be 0.33882(6) 0.17129(7) 0.08419(3) 0.00500(11) Uani 1 1 d . . . . .
Li1 Li 0.50336(13) 0.50336(13) 0.750000 0.0064(3) Uani 1 2 d S T P . .

loop_
_atom_site_aniso_label
_atom_site_aniso_U_11
_atom_site_aniso_U_22
_atom_site_aniso_U_33
_atom_site_aniso_U_23
_atom_site_aniso_U_13
_atom_site_aniso_U_12
Cs1 0.0069(3) 0.0190(9) 0.01123(5) -0.0003(3) -0.0008(2) 0.0031(8)
Cs2 0.0270(8) 0.0048(14) 0.0118(5) -0.0035(8) -0.0019(10) 0.0023(7)
Si1 0.00265(5) 0.00236(5) 0.00272(6) 0.00004(4) 0.00038(4) 0.00117(4)
Si2 0.00217(5) 0.00208(5) 0.00264(6) 0.00007(4) 0.00011(4) 0.00105(4)
Si3 0.00220(5) 0.00229(5) 0.00272(5) -0.00019(4) -0.00018(4) 0.00104(4)
Al1 0.00266(9) 0.00269(7) 0.00272(9) -0.00006(3) -0.00012(7) 0.00133(4)
Al2 0.00305(7) 0.00273(9) 0.00280(9) -0.00019(7) -0.00010(4) 0.00136(4)
O1 0.00607(14) 0.00411(13) 0.00381(13) -0.00043(10) -0.00199(11) 0.00271(12)
O2 0.00382(13) 0.00490(14) 0.00462(14) 0.00194(11) 0.00059(11) 0.00224(11)
O3A 0.0053(2) 0.0044(3) 0.0043(2) -0.0018(2) -0.00006(17) 0.0021(2)
O5A 0.0055(2) 0.00552(15) 0.00441(17) -0.00186(12) 0.00037(17) 0.00298(14)
O3B 0.0053(2) 0.0044(3) 0.0043(2) -0.0018(2) -0.00006(17) 0.0021(2)
O5B 0.0055(2) 0.00552(15) 0.00441(17) -0.00186(12) 0.00037(17) 0.00298(14)
O4 0.00543(14) 0.00448(13) 0.00431(14) 0.00080(11) 0.00197(11) 0.00281(11)
O6 0.00383(13) 0.00583(14) 0.00424(14) 0.00174(11) -0.00054(11) 0.00146(11)
O7 0.00292(13) 0.00448(14) 0.00927(18) 0.00063(12) 0.00090(11) 0.00050(11)
O8 0.00236(12) 0.00692(15) 0.00921(16) 0.00060(13) 0.00004(12) 0.00233(11)
O9 0.00434(14) 0.00260(13) 0.01017(18) 0.00052(12) -0.00081(12) -0.00014(11)
Be1 0.0056(3) 0.0044(3) 0.0054(3) 0.0005(2) 0.0005(2) 0.0028(2)
Li1 0.0046(4) 0.0046(4) 0.0064(7) 0.0001(3) -0.0001(3) -0.0003(5)

loop_
_atom_type_symbol
_atom_type_description
_atom_type_scat_dispersion_real
_atom_type_scat_dispersion_imag
_atom_type_scat_source
Li Li -0.0003 0.0001 'International Tables Vol C Tables 4.2.6.8 and 6.1.1.4'
Be Be 0.0005 0.0002 'International Tables Vol C Tables 4.2.6.8 and 6.1.1.4'
O O 0.0106 0.0060 'International Tables Vol C Tables 4.2.6.8 and 6.1.1.4'
Al Al 0.0645 0.0514 'International Tables Vol C Tables 4.2.6.8 and 6.1.1.4'
Si Si 0.0817 0.0704 'International Tables Vol C Tables 4.2.6.8 and 6.1.1.4'
Cs Cs -0.3680 2.1192 'International Tables Vol C Tables 4.2.6.8 and 6.1.1.4'
Na Na 0.0362 0.0249 'International Tables Vol C Tables 4.2.6.8 and 6.1.1.4'
H H 0.0000 0.0000 'International Tables Vol C Tables 4.2.6.8 and 6.1.1.4'
Rb Rb -0.9393 2.9676 'International Tables Vol C Tables 4.2.6.8 and 6.1.1.4'
K K 0.2009 0.2494 'International Tables Vol C Tables 4.2.6.8 and 6.1.1.4'

loop_
_geom_angle_atom_site_label_1
_geom_angle_atom_site_label_2
_geom_angle_atom_site_label_3
_geom_angle
_geom_angle_site_symmetry_1
_geom_angle_site_symmetry_3
Na2A Cs1 Na1 179.64(5) . .
Na2A Cs1 O9 50.23(4) . .
Na1 Cs1 O9 129.44(5) . .
Na2A Cs1 O8 46.35(4) . .
Na1 Cs1 O8 133.60(6) . .
O9 Cs1 O8 44.04(3) . .
Na2A Cs1 O7 134.29(6) . .
Na1 Cs1 O7 45.96(4) . .
O9 Cs1 O7 161.73(4) . .
O8 Cs1 O7 154.18(3) . .
Na2A Cs1 Si2 53.79(3) . .
Na1 Cs1 Si2 125.85(4) . .
O9 Cs1 Si2 23.806(13) . .
O8 Cs1 Si2 66.01(4) . .
O7 Cs1 Si2 138.80(4) . .
Na2A Cs1 Si1 125.83(6) . .
Na1 Cs1 Si1 54.26(4) . .
O9 Cs1 Si1 137.81(4) . .
O8 Cs1 Si1 170.88(3) . .
O7 Cs1 Si1 24.337(15) . .
Si2 Cs1 Si1 114.47(4) . .
Na2A Cs1 Si3 53.53(4) . .
Na1 Cs1 Si3 126.25(6) . .
O9 Cs1 Si3 23.829(15) . .
O8 Cs1 Si3 23.871(15) . .
O7 Cs1 Si3 170.87(3) . .
Si2 Cs1 Si3 47.62(2) . .
Si1 Cs1 Si3 160.79(3) . .
Na2A Cs1 Cs2 1.09(5) . .
Na1 Cs1 Cs2 178.86(7) . .
O9 Cs1 Cs2 49.83(8) . .
O8 Cs1 Cs2 45.28(6) . .
O7 Cs1 Cs2 135.06(8) . .
Si2 Cs1 Cs2 53.95(9) . .
Si1 Cs1 Cs2 126.88(6) . .
Si3 Cs1 Cs2 52.68(7) . .
Na2A Cs2 O8 47.60(8) . .
Na2A Cs2 O9 46.66(11) . .
O8 Cs2 O9 43.06(7) . .
Na2A Cs2 Si3 55.32(10) . .
O8 Cs2 Si3 24.57(4) . .
O9 Cs2 Si3 24.75(3) . .
Na2A Cs2 Si2 53.76(13) . .
O8 Cs2 Si2 66.63(11) . .
O9 Cs2 Si2 24.05(5) . .
Si3 Cs2 Si2 48.22(8) . .
Na2A Cs2 Cs1 0.94(5) . .
O8 Cs2 Cs1 46.67(8) . .
O9 Cs2 Cs1 46.31(7) . .
Si3 Cs2 Cs1 54.58(7) . .
Si2 Cs2 Cs1 53.90(8) . .
Cs1 Na1 O7 93.60(4) . .
Cs1 Na1 O7 86.33(4) . 20
O7 Na1 O7 60.417(3) . 20
Cs1 Na1 O7 93.67(4) . 2
O7 Na1 O7 119.583(3) . 2
O7 Na1 O7 180.00(3) 20 2
Cs1 Na1 O7 86.11(3) . 21
O7 Na1 O7 60.417(3) . 21
O7 Na1 O7 119.583(3) 20 21
O7 Na1 O7 60.417(3) 2 21
Cs1 Na1 O7 93.89(3) . 3
O7 Na1 O7 119.583(3) . 3
O7 Na1 O7 60.417(3) 20 3
O7 Na1 O7 119.583(3) 2 3
O7 Na1 O7 180.00(3) 21 3
Cs1 Na1 O7 86.40(4) . 19
O7 Na1 O7 180.0 . 19
O7 Na1 O7 119.583(3) 20 19
O7 Na1 O7 60.417(3) 2 19
O7 Na1 O7 119.583(3) 21 19
O7 Na1 O7 60.417(3) 3 19
Cs1 Na1 Si1 90.47(3) . 2
O7 Na1 Si1 89.922(11) . 2
O7 Na1 Si1 149.824(11) 20 2
O7 Na1 Si1 30.176(11) 2 2
O7 Na1 Si1 30.251(11) 21 2
O7 Na1 Si1 149.749(11) 3 2
O7 Na1 Si1 90.078(11) 19 2
Cs1 Na1 Si1 89.53(3) . 20
O7 Na1 Si1 90.078(11) . 20
O7 Na1 Si1 30.176(11) 20 20
O7 Na1 Si1 149.824(11) 2 20
O7 Na1 Si1 149.749(11) 21 20
O7 Na1 Si1 30.251(11) 3 20
O7 Na1 Si1 89.922(11) 19 20
Si1 Na1 Si1 180.0 2 20
Cs1 Na1 Si1 89.45(4) . 19
O7 Na1 Si1 149.824(11) . 19
O7 Na1 Si1 149.749(11) 20 19
O7 Na1 Si1 30.251(11) 2 19
O7 Na1 Si1 89.922(11) 21 19
O7 Na1 Si1 90.078(11) 3 19
O7 Na1 Si1 30.176(11) 19 19
Si1 Na1 Si1 60.0 2 19
Si1 Na1 Si1 119.989(1) 20 19
Cs1 Na1 Si1 89.24(3) . 21
O7 Na1 Si1 30.251(11) . 21
O7 Na1 Si1 89.922(11) 20 21
O7 Na1 Si1 90.078(11) 2 21
O7 Na1 Si1 30.176(11) 21 21
O7 Na1 Si1 149.824(11) 3 21
O7 Na1 Si1 149.749(11) 19 21
Si1 Na1 Si1 60.0 2 21
Si1 Na1 Si1 120.0 20 21
Si1 Na1 Si1 120.0 19 21
Cs1 Na1 Si1 90.76(3) . 3
O7 Na1 Si1 149.749(11) . 3
O7 Na1 Si1 90.078(11) 20 3
O7 Na1 Si1 89.922(11) 2 3
O7 Na1 Si1 149.824(11) 21 3
O7 Na1 Si1 30.176(11) 3 3
O7 Na1 Si1 30.251(11) 19 3
Si1 Na1 Si1 120.0 2 3
Si1 Na1 Si1 60.0 20 3
Si1 Na1 Si1 60.0 19 3
Si1 Na1 Si1 180.0 21 3
Cs1 Na2A O8 94.3(5) . 2
Cs1 Na2A O8 94.0(5) . 3
O8 Na2A O8 119.47(14) 2 3
Cs1 Na2A O8 94.2(5) . .
O8 Na2A O8 119.47(14) 2 .
O8 Na2A O8 119.47(14) 3 .
Cs1 Na2A Cs2 177.98(9) . .
O8 Na2A Cs2 86.9(6) 2 .
O8 Na2A Cs2 86.8(6) 3 .
O8 Na2A Cs2 83.8(5) . .
Cs1 Na2A O9 90.0(5) . 2
O8 Na2A O9 60.17(3) 2 2
O8 Na2A O9 60.01(3) 3 2
O8 Na2A O9 175.8(11) . 2
Cs2 Na2A O9 92.0(5) . 2
Cs1 Na2A O9 89.8(5) . 3
O8 Na2A O9 175.8(11) 2 3
O8 Na2A O9 60.17(3) 3 3
O8 Na2A O9 60.01(3) . 3
Cs2 Na2A O9 88.9(5) . 3
O9 Na2A O9 120.003(3) 2 3
Cs1 Na2A O9 90.2(5) . .
O8 Na2A O9 60.01(3) 2 .
O8 Na2A O9 175.8(11) 3 .
O8 Na2A O9 60.17(3) . .
Cs2 Na2A O9 89.1(5) . .
O9 Na2A O9 119.999(3) 2 .
O9 Na2A O9 119.998(3) 3 .
Cs1 Na2A Si2 92.9(4) . 3
O8 Na2A Si2 149.1(2) 2 3
O8 Na2A Si2 89.87(6) 3 3
O8 Na2A Si2 29.876(16) . 3
Cs2 Na2A Si2 85.2(4) . 3
O9 Na2A Si2 149.88(9) 2 3
O9 Na2A Si2 30.141(19) 3 3
O9 Na2A Si2 89.99(3) . 3
Cs1 Na2A Si2 93.2(4) . .
O8 Na2A Si2 29.875(16) 2 .
O8 Na2A Si2 149.1(2) 3 .
O8 Na2A Si2 89.87(6) . .
Cs2 Na2A Si2 87.1(4) . .
O9 Na2A Si2 89.99(3) 2 .
O9 Na2A Si2 149.88(9) 3 .
O9 Na2A Si2 30.143(19) . .
Si2 Na2A Si2 119.73(8) 3 .
Cs1 Na2A Si2 92.9(4) . 2
O8 Na2A Si2 89.87(6) 2 2
O8 Na2A Si2 29.874(16) 3 2
O8 Na2A Si2 149.1(2) . 2
Cs2 Na2A Si2 88.7(4) . 2
O9 Na2A Si2 30.145(19) 2 2
O9 Na2A Si2 89.99(3) 3 2
O9 Na2A Si2 149.88(9) . 2
Si2 Na2A Si2 119.73(8) 3 2
Si2 Na2A Si2 119.73(8) . 2
Cs1 Na2A Si3 93.6(4) . .
O8 Na2A Si3 89.80(7) 2 .
O8 Na2A Si3 149.0(2) 3 .
O8 Na2A Si3 29.883(18) . .
Cs2 Na2A Si3 84.8(4) . .
O9 Na2A Si3 149.95(11) 2 .
O9 Na2A Si3 89.86(3) 3 .
O9 Na2A Si3 30.32(2) . .
Si2 Na2A Si3 59.75(3) 3 .
Si2 Na2A Si3 60.04(3) . .
Si2 Na2A Si3 173.5(8) 2 .
O8 Na2B O8 119.76(15) 2 3
O8 Na2B O8 119.76(15) 2 .
O8 Na2B O8 119.76(15) 3 .
O8 Na2B O9 59.96(8) 2 2
O8 Na2B O9 59.81(8) 3 2
O8 Na2B O9 170.6(16) . 2
O8 Na2B O9 170.6(16) 2 3
O8 Na2B O9 59.97(8) 3 3
O8 Na2B O9 59.80(8) . 3
O9 Na2B O9 118.7(3) 2 3
O8 Na2B O9 59.81(8) 2 .
O8 Na2B O9 170.6(16) 3 .
O8 Na2B O9 59.96(8) . .
O9 Na2B O9 118.7(3) 2 .
O9 Na2B O9 118.7(3) 3 .
O8 Na2B Si2 29.882(19) 2 .
O8 Na2B Si2 149.5(3) 3 .
O8 Na2B Si2 89.97(7) . .
O9 Na2B Si2 89.71(11) 2 .
O9 Na2B Si2 148.7(4) 3 .
O9 Na2B Si2 30.198(16) . .
O8 Na2B Si2 149.5(3) 2 3
O8 Na2B Si2 89.97(7) 3 3
O8 Na2B Si2 29.88(2) . 3
O9 Na2B Si2 148.7(4) 2 3
O9 Na2B Si2 30.195(16) 3 3
O9 Na2B Si2 89.72(11) . 3
Si2 Na2B Si2 119.83(10) . 3
O8 Na2B Si2 89.97(7) 2 2
O8 Na2B Si2 29.881(19) 3 2
O8 Na2B Si2 149.5(3) . 2
O9 Na2B Si2 30.199(16) 2 2
O9 Na2B Si2 89.72(11) 3 2
O9 Na2B Si2 148.7(4) . 2
Si2 Na2B Si2 119.83(10) . 2
Si2 Na2B Si2 119.82(10) 3 2
O8 Na2B Si3 89.96(6) 2 .
O8 Na2B Si3 149.6(2) 3 .
O8 Na2B Si3 29.935(15) . .
O9 Na2B Si3 149.0(4) 2 .
O9 Na2B Si3 89.65(10) 3 .
O9 Na2B Si3 30.413(13) . .
Si2 Na2B Si3 60.10(3) . .
Si2 Na2B Si3 59.81(3) 3 .
Si2 Na2B Si3 175.7(13) 2 .
O8 Na2B Si3 29.936(15) 2 2
O8 Na2B Si3 89.96(6) 3 2
O8 Na2B Si3 149.6(2) . 2
O9 Na2B Si3 30.410(13) 2 2
O9 Na2B Si3 149.0(4) 3 2
O9 Na2B Si3 89.66(10) . 2
Si2 Na2B Si3 59.81(3) . 2
Si2 Na2B Si3 175.7(13) 3 2
Si2 Na2B Si3 60.10(3) 2 2
Si3 Na2B Si3 119.90(7) . 2
O8 Na2B Si3 149.6(2) 2 3
O8 Na2B Si3 29.934(15) 3 3
O8 Na2B Si3 89.97(6) . 3
O9 Na2B Si3 89.65(10) 2 3
O9 Na2B Si3 30.415(13) 3 3
O9 Na2B Si3 149.0(4) . 3
Si2 Na2B Si3 175.7(13) . 3
Si2 Na2B Si3 60.10(3) 3 3
Si2 Na2B Si3 59.81(3) 2 3
Si3 Na2B Si3 119.90(7) . 3
Si3 Na2B Si3 119.89(7) 2 3
O5A Si1 O2 112.20(7) . .
O5A Si1 O7 112.64(4) . .
O2 Si1 O7 110.50(4) . .
O5A Si1 O7 110.23(6) . 20
O2 Si1 O7 108.66(3) . 20
O7 Si1 O7 102.10(4) . 20
O2 Si1 O5B 116.8(3) . .
O7 Si1 O5B 118.5(3) . .
O7 Si1 O5B 97.8(5) 20 .
O5A Si1 Li1 35.04(6) . 8_554
O2 Si1 Li1 114.22(6) . 8_554
O7 Si1 Li1 132.90(4) . 8_554
O7 Si1 Li1 77.17(4) 20 8_554
O5B Si1 Li1 23.0(5) . 8_554
O5A Si1 Na1 126.79(4) . .
O2 Si1 Na1 120.95(3) . .
O7 Si1 Na1 51.050(19) . .
O7 Si1 Na1 51.069(19) 20 .
O5B Si1 Na1 120.4(4) . .
Li1 Si1 Na1 112.38(3) 8_554 .
O5A Si1 Cs1 91.72(7) . .
O2 Si1 Cs1 155.37(2) . .
O7 Si1 Cs1 62.28(3) . .
O7 Si1 Cs1 54.70(2) 20 .
Li1 Si1 Cs1 81.81(5) 8_554 .
Na1 Si1 Cs1 35.19(3) . .
O9 Si2 O1 112.41(3) . .
O9 Si2 O4 109.87(4) . .
O1 Si2 O4 112.61(6) . .
O9 Si2 O8 103.23(3) . 2
O1 Si2 O8 108.40(3) . 2
O4 Si2 O8 109.88(3) . 2
O9 Si2 Na2B 54.84(10) . .
O1 Si2 Na2B 117.4(6) . .
O4 Si2 Na2B 129.7(6) . .
O8 Si2 Na2B 48.99(3) 2 .
O9 Si2 Na2A 54.18(4) . .
O1 Si2 Na2A 122.8(4) . .
O4 Si2 Na2A 124.4(4) . .
O8 Si2 Na2A 49.07(3) 2 .
O9 Si2 Cs1 57.99(3) . .
O1 Si2 Cs1 155.81(2) . .
O4 Si2 Cs1 91.46(6) . .
O8 Si2 Cs1 58.25(3) 2 .
Na2A Si2 Cs1 33.0(4) . .
O9 Si2 Cs2 64.77(5) . .
O1 Si2 Cs2 83.68(10) . .
O4 Si2 Cs2 163.24(9) . .
O8 Si2 Cs2 58.79(8) 2 .
Na2A Si2 Cs2 39.1(4) . .
Cs1 Si2 Cs2 72.15(10) . .
O3A Si3 O6 112.33(7) . .
O3A Si3 O9 110.51(7) . .
O6 Si3 O9 108.13(3) . .
O3A Si3 O8 112.28(4) . .
O6 Si3 O8 110.33(3) . .
O9 Si3 O8 102.78(3) . .
O6 Si3 O3B 120.4(4) . .
O9 Si3 O3B 99.2(5) . .
O8 Si3 O3B 113.6(3) . .
O3A Si3 Li1 35.56(7) . 7_444
O6 Si3 Li1 119.37(6) . 7_444
O9 Si3 Li1 75.57(4) . 7_444
O8 Si3 Li1 128.25(4) . 7_444
O6 Si3 Na2B 114.2(6) . .
O9 Si3 Na2B 54.73(11) . .
O8 Si3 Na2B 48.88(3) . .
O3B Si3 Na2B 124.8(8) . .
Li1 Si3 Na2B 115.2(5) 7_444 .
O3A Si3 Na2A 128.2(4) . .
O6 Si3 Na2A 119.5(4) . .
O9 Si3 Na2A 53.99(5) . .
O8 Si3 Na2A 48.87(2) . .
Li1 Si3 Na2A 110.7(4) 7_444 .
O3A Si3 Cs2 167.32(9) . .
O6 Si3 Cs2 79.75(10) . .
O9 Si3 Cs2 67.27(9) . .
O8 Si3 Cs2 57.80(9) . .
Li1 Si3 Cs2 142.25(9) 7_444 .
Na2A Si3 Cs2 39.9(4) . .
O3A Si3 Cs1 95.40(8) . .
O6 Si3 Cs1 152.19(3) . .
O9 Si3 Cs1 57.37(2) . .
O8 Si3 Cs1 57.48(3) . .
Li1 Si3 Cs1 82.09(5) 7_444 .
Na2A Si3 Cs1 32.8(4) . .
Cs2 Si3 Cs1 72.74(11) . .
O3A Al1 O3A 89.06(10) 3_655 17_544
O3A Al1 O2 92.73(5) 3_655 35_545
O3A Al1 O2 92.91(5) 17_544 35_545
O3A Al1 O1 169.54(4) 3_655 28
O3A Al1 O1 93.85(6) 17_544 28
O2 Al1 O1 77.11(4) 35_545 28
O3A Al1 O1 93.84(6) 3_655 26
O3A Al1 O1 169.55(4) 17_544 26
O2 Al1 O1 96.97(4) 35_545 26
O1 Al1 O1 85.09(5) 28 26
O3A Al1 O2 92.91(5) 3_655 21_655
O3A Al1 O2 92.73(5) 17_544 21_655
O2 Al1 O2 172.09(3) 35_545 21_655
O1 Al1 O2 96.98(4) 28 21_655
O1 Al1 O2 77.11(4) 26 21_655
O3A Al1 O3B 9.3(4) 3_655 3_655
O3A Al1 O3B 81.3(4) 17_544 3_655
O2 Al1 O3B 98.0(3) 35_545 3_655
O1 Al1 O3B 173.0(2) 28 3_655
O1 Al1 O3B 100.6(3) 26 3_655
O2 Al1 O3B 88.3(3) 21_655 3_655
O3A Al1 O3B 81.3(4) 3_655 17_544
O3A Al1 O3B 9.3(4) 17_544 17_544
O2 Al1 O3B 88.3(3) 35_545 17_544
O1 Al1 O3B 100.6(3) 28 17_544
O1 Al1 O3B 173.0(2) 26 17_544
O2 Al1 O3B 98.0(3) 21_655 17_544
O3B Al1 O3B 74.0(7) 3_655 17_544
O3A Al1 Be1 95.08(3) 3_655 2_655
O3A Al1 Be1 130.93(4) 17_544 2_655
O2 Al1 Be1 135.47(3) 35_545 2_655
O1 Al1 Be1 90.61(3) 28 2_655
O1 Al1 Be1 38.83(3) 26 2_655
O2 Al1 Be1 38.30(3) 21_655 2_655
O3B Al1 Be1 96.4(2) 3_655 2_655
O3B Al1 Be1 136.2(3) 17_544 2_655
O3A Al1 Be1 130.93(4) 3_655 16_544
O3A Al1 Be1 95.08(3) 17_544 16_544
O2 Al1 Be1 38.30(3) 35_545 16_544
O1 Al1 Be1 38.82(3) 28 16_544
O1 Al1 Be1 90.60(3) 26 16_544
O2 Al1 Be1 135.46(3) 21_655 16_544
Be1 Al1 Be1 117.13(4) 2_655 16_544
O3A Al1 Li1 44.53(5) 3_655 9_554
O3A Al1 Li1 44.53(5) 17_544 9_554
O2 Al1 Li1 93.954(16) 35_545 9_554
O1 Al1 Li1 137.46(2) 28 9_554
O1 Al1 Li1 137.46(2) 26 9_554
O2 Al1 Li1 93.959(16) 21_655 9_554
O3B Al1 Li1 37.0(3) 3_655 9_554
O3B Al1 Li1 37.0(3) 17_544 9_554
Be1 Al1 Li1 121.44(2) 2_655 9_554
Be1 Al1 Li1 121.44(2) 16_544 9_554
O5A Al2 O5A 90.46(9) 17_554 .
O5A Al2 O4 94.21(5) 17_554 2
O5A Al2 O4 92.45(5) . 2
O5A Al2 O4 92.44(5) 17_554 18_554
O5A Al2 O4 94.20(5) . 18_554
O4 Al2 O4 170.55(3) 2 18_554
O5A Al2 O6 169.59(3) 17_554 28_455
O5A Al2 O6 93.47(5) . 28_455
O4 Al2 O6 76.01(4) 2 28_455
O4 Al2 O6 96.87(4) 18_554 28_455
O5A Al2 O6 93.47(5) 17_554 27_455
O5A Al2 O6 169.59(3) . 27_455
O4 Al2 O6 96.87(4) 2 27_455
O4 Al2 O6 76.01(4) 18_554 27_455
O6 Al2 O6 84.33(4) 28_455 27_455
O5A Al2 O5B 9.7(4) 17_554 17_554
O5A Al2 O5B 81.1(4) . 17_554
O4 Al2 O5B 97.1(3) 2 17_554
O4 Al2 O5B 90.6(3) 18_554 17_554
O6 Al2 O5B 171.1(3) 28_455 17_554
O6 Al2 O5B 102.2(4) 27_455 17_554
O4 Al2 O5B 90.6(3) 2 .
O4 Al2 O5B 97.1(3) 18_554 .
O6 Al2 O5B 102.2(4) 28_455 .
O6 Al2 O5B 171.1(3) 27_455 .
O5B Al2 O5B 71.9(8) 17_554 .
O5A Al2 Be1 91.22(3) 17_554 18_554
O5A Al2 Be1 132.50(4) . 18_554
O4 Al2 Be1 134.70(3) 2 18_554
O4 Al2 Be1 38.30(3) 18_554 18_554
O6 Al2 Be1 93.22(3) 28_455 18_554
O6 Al2 Be1 37.86(3) 27_455 18_554
O5A Al2 Be1 132.50(4) 17_554 2
O5A Al2 Be1 91.22(3) . 2
O4 Al2 Be1 38.29(3) 2 2
O4 Al2 Be1 134.70(3) 18_554 2
O6 Al2 Be1 37.86(3) 28_455 2
O6 Al2 Be1 93.22(3) 27_455 2
Be1 Al2 Be1 120.70(4) 18_554 2
O5A Al2 Li1 45.23(4) 17_554 8_554
O5A Al2 Li1 45.23(4) . 8_554
O4 Al2 Li1 94.725(16) 2 8_554
O4 Al2 Li1 94.724(16) 18_554 8_554
O6 Al2 Li1 137.84(2) 28_455 8_554
O6 Al2 Li1 137.83(2) 27_455 8_554
O5B Al2 Li1 36.0(4) 17_554 8_554
O5B Al2 Li1 36.0(4) . 8_554
Be1 Al2 Li1 119.65(2) 18_554 8_554
Be1 Al2 Li1 119.65(2) 2 8_554
Si2 O1 Be1 127.04(5) . 25
Si2 O1 Al1 137.44(3) . 27_445
Be1 O1 Al1 93.96(5) 25 27_445
Si1 O2 Be1 135.25(5) . 21
Si1 O2 Al1 128.94(3) . 20_565
Be1 O2 Al1 94.52(5) 21 20_565
Si3 O3A Al1 148.18(7) . 2_545
Si3 O3A Li1 115.74(9) . 7_444
Al1 O3A Li1 93.59(7) 2_545 7_444
Si1 O5A Al2 150.93(8) . .
Si1 O5A Li1 116.69(8) . 8_554
Al2 O5A Li1 92.29(7) . 8_554
Si3 O3B Li1 129.4(7) . 7_444
Si3 O3B Al1 132.5(8) . 2_545
Li1 O3B Al1 97.9(4) 7_444 2_545
Li1 O5B Si1 133.0(8) 8_554 .
Li1 O5B Al2 97.1(4) 8_554 .
Si1 O5B Al2 129.4(9) . .
Si2 O4 Be1 130.50(5) . .
Si2 O4 Al2 134.49(3) . 3
Be1 O4 Al2 94.87(6) . 3
Si3 O6 Be1 131.73(5) . 35_545
Si3 O6 Al2 129.67(3) . 26_445
Be1 O6 Al2 95.20(5) 35_545 26_445
Si1 O7 Si1 158.37(4) . 21
Si1 O7 Na1 98.77(2) . .
Si1 O7 Na1 98.68(2) 21 .
Si1 O7 Cs1 93.39(3) . .
Si1 O7 Cs1 91.65(3) 21 .
Na1 O7 Cs1 40.44(3) . .
Si2 O8 Si3 157.64(4) 3 .
Si2 O8 Na2B 101.13(2) 3 .
Si3 O8 Na2B 101.19(3) . .
Si2 O8 Na2A 101.05(3) 3 .
Si3 O8 Na2A 101.25(2) . .
Si2 O8 Cs2 98.19(12) 3 .
Si3 O8 Cs2 97.63(12) . .
Na2A O8 Cs2 48.6(6) . .
Si2 O8 Cs1 97.57(3) 3 .
Si3 O8 Cs1 98.65(3) . .
Na2A O8 Cs1 39.4(5) . .
Cs2 O8 Cs1 88.05(12) . .
Si2 O9 Si3 162.79(4) . .
Si2 O9 Na2A 95.68(6) . .
Si3 O9 Na2A 95.69(7) . .
Si2 O9 Na2B 94.96(9) . .
Si3 O9 Na2B 94.85(11) . .
Si2 O9 Cs1 98.20(3) . .
Si3 O9 Cs1 98.80(3) . .
Na2A O9 Cs1 39.6(5) . .
Si2 O9 Cs2 91.19(8) . .
Si3 O9 Cs2 87.98(8) . .
Na2A O9 Cs2 44.3(5) . .
Cs1 O9 Cs2 83.86(11) . .
O6 Be1 O2 111.60(8) 29 20
O6 Be1 O4 93.59(7) 29 .
O2 Be1 O4 126.51(6) 20 .
O6 Be1 O1 125.16(6) 29 25
O2 Be1 O1 94.38(7) 20 25
O4 Be1 O1 108.73(8) . 25
O6 Be1 Al1 132.97(5) 29 3_665
O2 Be1 Al1 47.18(3) 20 3_665
O4 Be1 Al1 133.38(5) . 3_665
O1 Be1 Al1 47.22(3) 25 3_665
O6 Be1 Al2 46.94(3) 29 3
O2 Be1 Al2 131.33(5) 20 3
O4 Be1 Al2 46.84(4) . 3
O1 Be1 Al2 134.27(5) 25 3
Al1 Be1 Al2 178.49(4) 3_665 3
O5B Li1 O3B 109.2(4) 12 13
O5B Li1 O3B 129.4(5) 15 13
O3B Li1 O3B 90.2(6) 10 13
O5B Li1 O3A 107.4(3) 12 13
O5B Li1 O3A 135.9(4) 15 13
O3B Li1 O3A 86.7(3) 10 13
O3B Li1 O3A 6.5(4) 13 13
O3A Li1 O3A 83.78(10) 10 13
O3A Li1 O5A 140.60(4) 10 12
O3A Li1 O5A 108.99(6) 13 12
O3A Li1 O5A 108.99(6) 10 15
O3A Li1 O5A 140.60(4) 13 15
O5A Li1 O5A 84.95(10) 12 15
O3A Li1 Al2 138.11(5) 10 15
O3A Li1 Al2 138.11(5) 13 15
O5A Li1 Al2 42.47(5) 12 15
O5A Li1 Al2 42.48(5) 15 15
O3A Li1 Al1 41.89(5) 10 14_545
O3A Li1 Al1 41.89(5) 13 14_545
O5A Li1 Al1 137.52(5) 12 14_545
O5A Li1 Al1 137.53(5) 15 14_545
Al2 Li1 Al1 180.0 15 14_545
O3A Li1 Si3 28.70(3) 10 10
O3A Li1 Si3 111.75(9) 13 10
O5A Li1 Si3 120.12(5) 12 10
O5A Li1 Si3 90.00(6) 15 10
Al2 Li1 Si3 109.89(4) 15 10
Al1 Li1 Si3 70.11(4) 14_545 10
O3A Li1 Si3 111.75(9) 10 13
O3A Li1 Si3 28.70(3) 13 13
O5A Li1 Si3 90.00(6) 12 13
O5A Li1 Si3 120.12(5) 15 13
Al2 Li1 Si3 109.89(4) 15 13
Al1 Li1 Si3 70.11(4) 14_545 13
Si3 Li1 Si3 140.22(8) 10 13

loop_
_geom_bond_atom_site_label_1
_geom_bond_atom_site_label_2
_geom_bond_distance
_geom_bond_site_symmetry_2
Cs1 Na2A 2.15(2) .
Cs1 Na1 2.276(2) .
Cs1 O9 3.376(2) .
Cs1 O8 3.379(2) .
Cs1 O7 3.501(2) .
Cs1 Si2 3.940(2) .
Cs1 Si1 3.948(2) .
Cs1 Si3 3.961(2) .
Cs1 Cs2 4.642(7) .
Cs2 Na2A 2.49(2) .
Cs2 O8 3.300(4) .
Cs2 O9 3.567(6) .
Cs2 Si3 3.865(5) .
Cs2 Si2 3.943(7) .
Na1 O7 2.5219(15) .
Na1 O7 2.5220(15) 20
Na1 O7 2.5220(15) 2
Na1 O7 2.5220(15) 21
Na1 O7 2.5220(15) 3
Na1 O7 2.5220(15) 19
Na1 Si1 3.2048(18) 2
Na1 Si1 3.2048(18) 20
Na1 Si1 3.2048(18) 19
Na1 Si1 3.2048(18) 21
Na1 Si1 3.2048(18) 3
Na2A O8 2.451(2) 2
Na2A O8 2.451(2) 3
Na2A O8 2.451(2) .
Na2A O9 2.5947(15) 2
Na2A O9 2.5948(15) 3
Na2A O9 2.5948(15) .
Na2A Si2 3.184(2) 3
Na2A Si2 3.184(2) .
Na2A Si2 3.184(2) 2
Na2A Si3 3.192(2) .
Na2B O8 2.448(2) 2
Na2B O8 2.448(2) 3
Na2B O8 2.448(2) .
Na2B O9 2.612(4) 2
Na2B O9 2.612(4) 3
Na2B O9 2.612(4) .
Na2B Si2 3.183(2) .
Na2B Si2 3.183(2) 3
Na2B Si2 3.183(2) 2
Na2B Si3 3.188(2) .
Na2B Si3 3.188(2) 2
Na2B Si3 3.188(2) 3
Si1 O5A 1.5879(12) .
Si1 O2 1.6258(13) .
Si1 O7 1.6300(10) .
Si1 O7 1.6333(10) 20
Si1 O5B 1.663(9) .
Si1 Li1 2.996(2) 8_554
Si2 O9 1.6070(10) .
Si2 O1 1.6113(13) .
Si2 O4 1.6125(12) .
Si2 O8 1.6162(10) 2
Si3 O3A 1.5796(11) .
Si3 O6 1.6109(14) .
Si3 O9 1.6195(10) .
Si3 O8 1.6215(10) .
Si3 O3B 1.624(8) .
Si3 Li1 2.963(2) 7_444
Al1 O3A 1.8212(12) 3_655
Al1 O3A 1.8213(12) 17_544
Al1 O2 1.9294(10) 35_545
Al1 O1 1.9294(11) 28
Al1 O1 1.9295(10) 26
Al1 O2 1.9295(10) 21_655
Al1 O3B 1.947(9) 3_655
Al1 O3B 1.947(9) 17_544
Al1 Be1 2.6224(17) 2_655
Al1 Be1 2.6224(17) 16_544
Al1 Li1 2.722(3) 9_554
Al2 O5A 1.8311(12) 17_554
Al2 O5A 1.8312(12) .
Al2 O4 1.9287(10) 2
Al2 O4 1.9287(10) 18_554
Al2 O6 1.9327(11) 28_455
Al2 O6 1.9328(11) 27_455
Al2 O5B 1.995(10) 17_554
Al2 O5B 1.995(10) .
Al2 Be1 2.6343(17) 18_554
Al2 Be1 2.6344(17) 2
Al2 Li1 2.709(3) 8_554
O1 Be1 1.6481(13) 25
O2 Be1 1.6303(13) 21
O3A Li1 1.913(2) 7_444
O5A Li1 1.925(2) 8_554
O3B Li1 1.653(12) 7_444
O5B Li1 1.603(14) 8_554
O4 Be1 1.6384(13) .
O6 Be1 1.6233(13) 35_545
